data_2201336
loop_
_publ_author_name
'Jones, Peter G.'
'Hopf, Henning'
'Hartig, Thorsten'

_publ_section_title (\h^5^-Pentamethylcyclopentadienyl)(\h^5^-5,6,7-trihydro-4,8-dimethyl-<i>s</i>-indacenyl)iron(II)
_journal_issue 8
_journal_name_full 'Acta Crystallographica Section E'
_journal_page_first m412
_journal_page_last m413
_journal_paper_doi 10.1107/S1600536802012084
_journal_volume 58
_journal_year 2002
_chemical_formula_iupac '[Fe (C10 H15) (C14 H15)]'
_chemical_formula_moiety 'C24 H30 Fe'
_chemical_formula_sum 'C24 H30 Fe'
_chemical_formula_weight 374.33
_chemical_name_systematic
;
 ?
;
_space_group_IT_number 2
_symmetry_cell_setting triclinic
_symmetry_space_group_name_Hall '-P 1'
_symmetry_space_group_name_H-M 'P -1'
_atom_sites_solution_hydrogens geom
_atom_sites_solution_primary 'isostructural to Ru analogue'
_atom_sites_solution_secondary difmap
_audit_creation_method SHELXL97
_cell_angle_alpha 80.62(2)
_cell_angle_beta 81.09(2)
_cell_angle_gamma 88.82(2)
_cell_formula_units_Z 2
_cell_length_a 8.6838(15)
_cell_length_b 9.713(2)
_cell_length_c 11.566(3)
_cell_measurement_reflns_used 50
_cell_measurement_temperature 178(2)
_cell_measurement_theta_max 11.5
_cell_measurement_theta_min 10
_cell_volume 950.9(4)
_computing_cell_refinement P3
_computing_data_collection 'P3 (Nicolet, 1987)'
_computing_data_reduction 'XDISK (Nicolet, 1987)'
_computing_molecular_graphics 'XP (Siemens, 1994)'
_computing_publication_material SHELXL97
_computing_structure_refinement 'SHELXL97 (Sheldrick, 1997)'
_diffrn_ambient_temperature 178(2)
_diffrn_measured_fraction_theta_full 0.997
_diffrn_measured_fraction_theta_max 0.997
_diffrn_measurement_device_type 'Nicolet R3'
_diffrn_measurement_method \w
_diffrn_radiation_monochromator graphite
_diffrn_radiation_source 'fine-focus sealed tube'
_diffrn_radiation_type MoK\a
_diffrn_radiation_wavelength 0.71073
_diffrn_reflns_av_R_equivalents 0.0173
_diffrn_reflns_av_sigmaI/netI 0.0282
_diffrn_reflns_limit_h_max 10
_diffrn_reflns_limit_h_min -10
_diffrn_reflns_limit_k_max 11
_diffrn_reflns_limit_k_min 0
_diffrn_reflns_limit_l_max 13
_diffrn_reflns_limit_l_min -13
_diffrn_reflns_number 3561
_diffrn_reflns_theta_full 25.00
_diffrn_reflns_theta_max 25.00
_diffrn_reflns_theta_min 3.00
_diffrn_standards_decay_% 0
_diffrn_standards_interval_count 147
_diffrn_standards_number 3
_exptl_absorpt_coefficient_mu 0.796
_exptl_absorpt_correction_type none
_exptl_crystal_colour red
_exptl_crystal_density_diffrn 1.307
_exptl_crystal_density_meas ?
_exptl_crystal_description tablet
_exptl_crystal_F_000 400
_exptl_crystal_size_max 0.40
_exptl_crystal_size_mid 0.40
_exptl_crystal_size_min 0.15
_refine_diff_density_max 0.597
_refine_diff_density_min -0.627
_refine_ls_extinction_method none
_refine_ls_goodness_of_fit_ref 1.078
_refine_ls_hydrogen_treatment constr
_refine_ls_matrix_type full
_refine_ls_number_parameters 233
_refine_ls_number_reflns 3346
_refine_ls_number_restraints 0
_refine_ls_restrained_S_all 1.078
_refine_ls_R_factor_all 0.0460
_refine_ls_R_factor_gt 0.0383
_refine_ls_shift/su_max 0.004
_refine_ls_shift/su_mean 0.000
_refine_ls_structure_factor_coef Fsqd
_refine_ls_weighting_details 'calc w = 1/[\s^2^(Fo^2^)+(0.0604P)^2^+0.467P] where P = (Fo^2^+2Fc^2^)/3'
_refine_ls_weighting_scheme calc
_refine_ls_wR_factor_gt 0.0981
_refine_ls_wR_factor_ref 0.1026
_reflns_number_gt 2889
_reflns_number_total 3346
_reflns_threshold_expression I>2\s(I)
_cod_data_source_file cf6193.cif
_cod_data_source_block 2
_cod_depositor_comments
;
The following automatic conversions were performed:
'_geom_bond_publ_flag' value 'Y' changed to 'y' according to
'/home/saulius/struct/CIF-dictionaries/cif_core.dic' dictionary named
'cif_core.dic' version 2.4.1 from 2010-06-29 (10 times).

Automatic conversion script
Id: cif_fix_enum 1527 2010-12-29 10:47:43Z saulius 

The following automatic conversions were performed:

'_geom_bond_publ_flag' value 'Y' changed to 'y' according to
/home/saulius/struct/CIF-dictionaries/cif_core.dic dictionary named
'cif_core.dic' version 2.4.1 from 2010-06-29 (10 times).

Automatic conversion script
Id: cif_fix_values 1715 2011-07-08 13:25:40Z adriana 

The following automatic conversions were performed:

'_exptl_crystal_density_meas' value 'not measured' was changed to '?'
- the value is perceived as not measured.

Automatic conversion script
Id: cif_fix_values 3008 2015-01-20 13:52:24Z robertas 
;
_cod_database_code 2201336
_cod_database_fobs_code 2201336

loop_
_symmetry_equiv_pos_as_xyz
'x, y, z'
'-x, -y, -z'

loop_
_atom_site_label
_atom_site_fract_x
_atom_site_fract_y
_atom_site_fract_z
_atom_site_U_iso_or_equiv
_atom_site_adp_type
_atom_site_calc_flag
_atom_site_refinement_flags
_atom_site_occupancy
_atom_site_disorder_assembly
_atom_site_disorder_group
_atom_site_type_symbol
Fe 0.15828(4) 0.20522(3) 0.19668(3) 0.01985(13) Uani d . 1 . . Fe
C1 0.0520(3) 0.3807(2) 0.1210(2) 0.0264(5) Uani d . 1 . . C
H1 -0.0535 0.4050 0.1440 0.032 Uiso calc R 1 . . H
C2 0.1064(3) 0.2955(3) 0.0345(2) 0.0288(6) Uani d . 1 . . C
H2 0.0438 0.2562 -0.0123 0.035 Uiso calc R 1 . . H
C3 0.2702(3) 0.2791(2) 0.0298(2) 0.0254(5) Uani d . 1 . . C
H3 0.3352 0.2241 -0.0185 0.030 Uiso calc R 1 . . H
C3A 0.3204(3) 0.3599(2) 0.1107(2) 0.0208(5) Uani d . 1 . . C
C4 0.4720(3) 0.3835(2) 0.1388(2) 0.0209(5) Uani d . 1 . . C
C4A 0.4784(3) 0.4695(2) 0.2200(2) 0.0229(5) Uani d . 1 . . C
C5 0.6209(3) 0.5156(3) 0.2644(2) 0.0312(6) Uani d . 1 . . C
H5A 0.7083 0.5388 0.1984 0.037 Uiso calc R 1 . . H
H5B 0.6549 0.4420 0.3249 0.037 Uiso calc R 1 . . H
C6 0.5651(3) 0.6456(3) 0.3185(3) 0.0368(6) Uani d . 1 . . C
H6A 0.6213 0.6558 0.3848 0.044 Uiso calc R 1 . . H
H6B 0.5821 0.7308 0.2580 0.044 Uiso calc R 1 . . H
C7 0.3904(3) 0.6204(3) 0.3629(2) 0.0317(6) Uani d . 1 . . C
H7A 0.3725 0.5695 0.4453 0.038 Uiso calc R 1 . . H
H7B 0.3327 0.7096 0.3596 0.038 Uiso calc R 1 . . H
C7A 0.3415(3) 0.5326(2) 0.2771(2) 0.0233(5) Uani d . 1 . . C
C8 0.1959(3) 0.5121(2) 0.2538(2) 0.0234(5) Uani d . 1 . . C
C8A 0.1829(3) 0.4235(2) 0.1674(2) 0.0208(5) Uani d . 1 . . C
C9 0.0508(3) 0.5770(3) 0.3116(3) 0.0343(6) Uani d . 1 . . C
H9A 0.0801 0.6457 0.3578 0.041 Uiso calc R 1 . . H
H9B -0.0143 0.5042 0.3642 0.041 Uiso calc R 1 . . H
H9C -0.0076 0.6233 0.2503 0.041 Uiso calc R 1 . . H
C10 0.6121(3) 0.3171(3) 0.0769(2) 0.0303(6) Uani d . 1 . . C
H10A 0.6327 0.3611 -0.0065 0.036 Uiso calc R 1 . . H
H10B 0.5922 0.2172 0.0817 0.036 Uiso calc R 1 . . H
H10C 0.7028 0.3296 0.1151 0.036 Uiso calc R 1 . . H
C11 0.2687(3) 0.0573(2) 0.3020(2) 0.0224(5) Uani d . 1 . . C
C12 0.1876(3) -0.0054(2) 0.2249(2) 0.0223(5) Uani d . 1 . . C
C13 0.0261(3) 0.0287(2) 0.2493(2) 0.0231(5) Uani d . 1 . . C
C14 0.0071(3) 0.1134(2) 0.3416(2) 0.0242(5) Uani d . 1 . . C
C15 0.1575(3) 0.1311(2) 0.3734(2) 0.0244(5) Uani d . 1 . . C
C16 0.4390(3) 0.0443(3) 0.3120(3) 0.0339(6) Uani d . 1 . . C
H16A 0.4528 -0.0255 0.3810 0.041 Uiso calc R 1 . . H
H16B 0.4793 0.1346 0.3215 0.041 Uiso calc R 1 . . H
H16C 0.4959 0.0152 0.2400 0.041 Uiso calc R 1 . . H
C17 0.2599(3) -0.0923(3) 0.1339(2) 0.0305(6) Uani d . 1 . . C
H17A 0.3688 -0.0639 0.1065 0.037 Uiso calc R 1 . . H
H17B 0.2023 -0.0783 0.0665 0.037 Uiso calc R 1 . . H
H17C 0.2555 -0.1911 0.1697 0.037 Uiso calc R 1 . . H
C18 -0.1015(3) -0.0197(3) 0.1914(2) 0.0333(6) Uani d . 1 . . C
H18A -0.0596 -0.0316 0.1100 0.040 Uiso calc R 1 . . H
H18B -0.1849 0.0498 0.1903 0.040 Uiso calc R 1 . . H
H18C -0.1433 -0.1090 0.2362 0.040 Uiso calc R 1 . . H
C19 -0.1437(3) 0.1703(3) 0.3965(2) 0.0357(6) Uani d . 1 . . C
H19A -0.1865 0.1064 0.4685 0.043 Uiso calc R 1 . . H
H19B -0.2180 0.1797 0.3400 0.043 Uiso calc R 1 . . H
H19C -0.1252 0.2619 0.4170 0.043 Uiso calc R 1 . . H
C20 0.1932(4) 0.2107(3) 0.4668(2) 0.0360(6) Uani d . 1 . . C
H20A 0.1111 0.2793 0.4809 0.043 Uiso calc R 1 . . H
H20B 0.2936 0.2588 0.4401 0.043 Uiso calc R 1 . . H
H20C 0.1984 0.1458 0.5405 0.043 Uiso calc R 1 . . H

loop_
_atom_site_aniso_label
_atom_site_aniso_U_11
_atom_site_aniso_U_22
_atom_site_aniso_U_33
_atom_site_aniso_U_12
_atom_site_aniso_U_13
_atom_site_aniso_U_23
Fe 0.0243(2) 0.01526(19) 0.0198(2) 0.00052(13) -0.00173(13) -0.00380(13)
C1 0.0268(13) 0.0192(12) 0.0319(13) 0.0025(10) -0.0063(10) 0.0010(10)
C2 0.0416(15) 0.0233(12) 0.0227(12) -0.0048(11) -0.0118(11) -0.0003(10)
C3 0.0345(14) 0.0220(12) 0.0186(12) -0.0009(10) 0.0000(10) -0.0038(10)
C3A 0.0263(12) 0.0146(11) 0.0197(11) 0.0000(9) 0.0009(9) -0.0017(9)
C4 0.0221(11) 0.0165(11) 0.0216(11) 0.0017(9) 0.0009(9) 0.0002(9)
C4A 0.0252(12) 0.0182(11) 0.0244(12) 0.0005(9) -0.0023(10) -0.0019(9)
C5 0.0307(14) 0.0284(14) 0.0362(15) -0.0011(11) -0.0100(11) -0.0057(11)
C6 0.0418(16) 0.0316(15) 0.0420(16) -0.0055(12) -0.0134(13) -0.0135(12)
C7 0.0440(16) 0.0275(13) 0.0261(13) -0.0008(11) -0.0061(11) -0.0110(11)
C7A 0.0324(13) 0.0168(11) 0.0195(12) 0.0004(10) -0.0005(10) -0.0028(9)
C8 0.0262(12) 0.0151(11) 0.0265(12) 0.0034(9) 0.0022(10) -0.0024(9)
C8A 0.0244(12) 0.0139(11) 0.0225(12) 0.0023(9) -0.0013(9) -0.0005(9)
C9 0.0320(14) 0.0264(14) 0.0432(16) 0.0029(11) 0.0064(12) -0.0131(12)
C10 0.0269(13) 0.0262(13) 0.0357(14) 0.0043(10) 0.0042(11) -0.0079(11)
C11 0.0273(12) 0.0170(11) 0.0212(12) 0.0017(9) -0.0030(10) 0.0009(9)
C12 0.0300(13) 0.0162(11) 0.0206(12) 0.0021(9) -0.0026(10) -0.0042(9)
C13 0.0275(12) 0.0165(11) 0.0246(12) -0.0025(9) -0.0037(10) -0.0012(9)
C14 0.0292(13) 0.0175(11) 0.0220(12) 0.0005(10) 0.0039(10) 0.0005(9)
C15 0.0379(14) 0.0157(11) 0.0186(12) -0.0018(10) -0.0029(10) -0.0013(9)
C16 0.0311(14) 0.0312(14) 0.0386(15) 0.0016(11) -0.0095(12) 0.0009(12)
C17 0.0428(15) 0.0216(12) 0.0266(13) 0.0066(11) -0.0005(11) -0.0074(10)
C18 0.0342(14) 0.0292(14) 0.0381(15) -0.0054(11) -0.0099(12) -0.0053(12)
C19 0.0350(15) 0.0286(14) 0.0376(15) 0.0062(11) 0.0106(12) -0.0038(12)
C20 0.0599(19) 0.0274(14) 0.0224(13) -0.0038(13) -0.0075(12) -0.0071(11)

loop_
_atom_type_symbol
_atom_type_description
_atom_type_scat_dispersion_real
_atom_type_scat_dispersion_imag
_atom_type_scat_source
C C 0.0033 0.0016 'International Tables Vol C Tables 4.2.6.8 and 6.1.1.4'
H H 0.0000 0.0000 'International Tables Vol C Tables 4.2.6.8 and 6.1.1.4'
Fe Fe 0.3463 0.8444 'International Tables Vol C Tables 4.2.6.8 and 6.1.1.4'

loop_
_geom_angle_atom_site_label_1
_geom_angle_atom_site_label_2
_geom_angle_atom_site_label_3
_geom_angle
C12 Fe C13 41.11(10)
C12 Fe C3 107.24(10)
C13 Fe C3 127.32(10)
C12 Fe C2 117.46(10)
C13 Fe C2 107.14(10)
C3 Fe C2 40.64(10)
C12 Fe C11 41.03(9)
C13 Fe C11 69.03(10)
C3 Fe C11 118.08(10)
C2 Fe C11 151.64(10)
C12 Fe C14 69.21(9)
C13 Fe C14 41.20(10)
C3 Fe C14 165.83(10)
C2 Fe C14 127.75(11)
C11 Fe C14 68.86(10)
C12 Fe C15 69.02(9)
C13 Fe C15 69.03(10)
C3 Fe C15 152.07(11)
C2 Fe C15 166.15(10)
C11 Fe C15 40.83(10)
C14 Fe C15 40.83(10)
C12 Fe C1 151.02(10)
C13 Fe C1 117.31(10)
C3 Fe C1 68.47(10)
C2 Fe C1 40.46(10)
C11 Fe C1 166.75(10)
C14 Fe C1 107.59(10)
C15 Fe C1 128.36(10)
C12 Fe C3A 128.36(9)
C13 Fe C3A 166.06(9)
C3 Fe C3A 40.55(9)
C2 Fe C3A 67.85(10)
C11 Fe C3A 108.78(9)
C14 Fe C3A 152.07(10)
C15 Fe C3A 118.94(10)
C1 Fe C3A 67.99(10)
C12 Fe C8A 166.97(9)
C13 Fe C8A 151.37(10)
C3 Fe C8A 68.05(9)
C2 Fe C8A 67.51(10)
C11 Fe C8A 129.27(9)
C14 Fe C8A 118.36(9)
C15 Fe C8A 109.06(9)
C1 Fe C8A 40.12(9)
C3A Fe C8A 40.34(9)
C2 C1 C8A 108.3(2)
C2 C1 Fe 69.57(14)
C8A C1 Fe 71.73(13)
C2 C1 H1 125.8
C8A C1 H1 125.8
Fe C1 H1 124.5
C1 C2 C3 108.5(2)
C1 C2 Fe 69.96(14)
C3 C2 Fe 69.52(14)
C1 C2 H2 125.7
C3 C2 H2 125.7
Fe C2 H2 126.4
C2 C3 C3A 108.1(2)
C2 C3 Fe 69.84(14)
C3A C3 Fe 71.65(13)
C2 C3 H3 125.9
C3A C3 H3 125.9
Fe C3 H3 124.2
C3 C3A C4 131.7(2)
C3 C3A C8A 107.2(2)
C4 C3A C8A 121.1(2)
C3 C3A Fe 67.80(13)
C4 C3A Fe 127.49(16)
C8A C3A Fe 70.03(13)
C4A C4 C3A 116.3(2)
C4A C4 C10 124.2(2)
C3A C4 C10 119.5(2)
C4 C4A C7A 122.7(2)
C4 C4A C5 128.0(2)
C7A C4A C5 109.3(2)
C4A C5 C6 103.6(2)
C4A C5 H5A 111.0
C6 C5 H5A 111.0
C4A C5 H5B 111.0
C6 C5 H5B 111.0
H5A C5 H5B 109.0
C7 C6 C5 104.9(2)
C7 C6 H6A 110.8
C5 C6 H6A 110.8
C7 C6 H6B 110.8
C5 C6 H6B 110.8
H6A C6 H6B 108.8
C7A C7 C6 103.3(2)
C7A C7 H7A 111.1
C6 C7 H7A 111.1
C7A C7 H7B 111.1
C6 C7 H7B 111.1
H7A C7 H7B 109.1
C8 C7A C4A 122.8(2)
C8 C7A C7 128.3(2)
C4A C7A C7 108.9(2)
C7A C8 C8A 116.7(2)
C7A C8 C9 124.1(2)
C8A C8 C9 119.2(2)
C1 C8A C8 132.0(2)
C1 C8A C3A 107.7(2)
C8 C8A C3A 120.3(2)
C1 C8A Fe 68.14(13)
C8 C8A Fe 127.57(16)
C3A C8A Fe 69.62(12)
C8 C9 H9A 109.5
C8 C9 H9B 109.5
H9A C9 H9B 109.5
C8 C9 H9C 109.5
H9A C9 H9C 109.5
H9B C9 H9C 109.5
C4 C10 H10A 109.5
C4 C10 H10B 109.5
H10A C10 H10B 109.5
C4 C10 H10C 109.5
H10A C10 H10C 109.5
H10B C10 H10C 109.5
C15 C11 C12 108.0(2)
C15 C11 C16 124.9(2)
C12 C11 C16 127.0(2)
C15 C11 Fe 69.70(13)
C12 C11 Fe 68.97(13)
C16 C11 Fe 129.04(17)
C13 C12 C11 108.0(2)
C13 C12 C17 126.0(2)
C11 C12 C17 126.0(2)
C13 C12 Fe 69.51(13)
C11 C12 Fe 70.00(13)
C17 C12 Fe 126.05(17)
C12 C13 C14 108.0(2)
C12 C13 C18 125.8(2)
C14 C13 C18 126.1(2)
C12 C13 Fe 69.38(13)
C14 C13 Fe 69.92(13)
C18 C13 Fe 127.86(17)
C15 C14 C13 107.7(2)
C15 C14 C19 126.1(2)
C13 C14 C19 126.2(2)
C15 C14 Fe 69.63(13)
C13 C14 Fe 68.88(13)
C19 C14 Fe 127.89(17)
C11 C15 C14 108.2(2)
C11 C15 C20 125.5(2)
C14 C15 C20 126.3(2)
C11 C15 Fe 69.47(13)
C14 C15 Fe 69.54(13)
C20 C15 Fe 127.50(17)
C11 C16 H16A 109.5
C11 C16 H16B 109.5
H16A C16 H16B 109.5
C11 C16 H16C 109.5
H16A C16 H16C 109.5
H16B C16 H16C 109.5
C12 C17 H17A 109.5
C12 C17 H17B 109.5
H17A C17 H17B 109.5
C12 C17 H17C 109.5
H17A C17 H17C 109.5
H17B C17 H17C 109.5
C13 C18 H18A 109.5
C13 C18 H18B 109.5
H18A C18 H18B 109.5
C13 C18 H18C 109.5
H18A C18 H18C 109.5
H18B C18 H18C 109.5
C14 C19 H19A 109.5
C14 C19 H19B 109.5
H19A C19 H19B 109.5
C14 C19 H19C 109.5
H19A C19 H19C 109.5
H19B C19 H19C 109.5
C15 C20 H20A 109.5
C15 C20 H20B 109.5
H20A C20 H20B 109.5
C15 C20 H20C 109.5
H20A C20 H20C 109.5
H20B C20 H20C 109.5

loop_
_geom_bond_atom_site_label_1
_geom_bond_atom_site_label_2
_geom_bond_site_symmetry_2
_geom_bond_distance
_geom_bond_publ_flag
Fe C12 . 2.036(2) y
Fe C13 . 2.037(2) y
Fe C3 . 2.045(2) y
Fe C2 . 2.049(2) y
Fe C11 . 2.049(2) y
Fe C14 . 2.051(2) y
Fe C15 . 2.053(2) y
Fe C1 . 2.054(2) y
Fe C3A . 2.096(2) y
Fe C8A . 2.102(2) y
C1 C2 . 1.419(4) ?
C1 C8A . 1.426(3) ?
C1 H1 . 0.950 ?
C2 C3 . 1.422(4) ?
C2 H2 . 0.950 ?
C3 C3A . 1.436(3) ?
C3 H3 . 0.950 ?
C3A C4 . 1.436(3) ?
C3A C8A . 1.448(3) ?
C4 C4A . 1.362(3) ?
C4 C10 . 1.503(3) ?
C4A C7A . 1.443(3) ?
C4A C5 . 1.514(3) ?
C5 C6 . 1.536(4) ?
C5 H5A . 0.990 ?
C5 H5B . 0.990 ?
C6 C7 . 1.536(4) ?
C6 H6A . 0.990 ?
C6 H6B . 0.990 ?
C7 C7A . 1.521(3) ?
C7 H7A . 0.990 ?
C7 H7B . 0.990 ?
C7A C8 . 1.358(3) ?
C8 C8A . 1.439(3) ?
C8 C9 . 1.508(3) ?
C9 H9A . 0.980 ?
C9 H9B . 0.980 ?
C9 H9C . 0.980 ?
C10 H10A . 0.980 ?
C10 H10B . 0.980 ?
C10 H10C . 0.980 ?
C11 C15 . 1.431(3) ?
C11 C12 . 1.432(3) ?
C11 C16 . 1.502(3) ?
C12 C13 . 1.430(3) ?
C12 C17 . 1.509(3) ?
C13 C14 . 1.439(3) ?
C13 C18 . 1.500(3) ?
C14 C15 . 1.432(4) ?
C14 C19 . 1.500(3) ?
C15 C20 . 1.498(3) ?
C16 H16A . 0.980 ?
C16 H16B . 0.980 ?
C16 H16C . 0.980 ?
C17 H17A . 0.980 ?
C17 H17B . 0.980 ?
C17 H17C . 0.980 ?
C18 H18A . 0.980 ?
C18 H18B . 0.980 ?
C18 H18C . 0.980 ?
C19 H19A . 0.980 ?
C19 H19B . 0.980 ?
C19 H19C . 0.980 ?
C20 H20A . 0.980 ?
C20 H20B . 0.980 ?
C20 H20C . 0.980 ?
